data_1564882
loop_
_publ_author_name
'Murphy, Jaime M.'
'Gaertner, Andrea A.E.'
'Owen, Amanda M.'
'Struder, Samantha'
'McMillen, Colin D.'
'Wetzler, Modi'
'Brumaghim, Julia L.'

_publ_section_title
;
 Coordination complexes of methimazole with copper: Controlling redox
 reactions and sulfur extrusion
;
_journal_name_full 'Inorganica Chimica Acta'
_journal_page_first 119568
_journal_paper_doi 10.1016/j.ica.2020.119568
_journal_volume 507
_journal_year 2020
_chemical_formula_sum 'C18 H28 Cu N8 O9 S4'
_chemical_formula_weight 692.26
_space_group_crystal_system triclinic
_space_group_IT_number 2
_space_group_name_Hall '-P 1'
_space_group_name_H-M_alt 'P -1'
_atom_sites_solution_hydrogens mixed
_atom_sites_solution_primary direct
_atom_sites_solution_secondary difmap
_audit_creation_method SHELXL-2014/7
_cell_angle_alpha 72.176(3)
_cell_angle_beta 81.140(3)
_cell_angle_gamma 74.481(3)
_cell_formula_units_Z 2
_cell_length_a 9.0467(8)
_cell_length_b 12.2650(11)
_cell_length_c 13.2201(12)
_cell_measurement_reflns_used 9715
_cell_measurement_temperature 100(2)
_cell_measurement_theta_max 30.54
_cell_measurement_theta_min 2.34
_cell_volume 1341.4(2)
_computing_cell_refinement 'Bruker SAINT'
_computing_data_collection 'Bruker APEX3'
_computing_data_reduction 'Bruker SAINT'
_computing_molecular_graphics 'Bruker SHELXTL'
_computing_publication_material 'Bruker SHELXTL'
_computing_structure_refinement 'SHELXL-2014 (Sheldrick 2014)'
_computing_structure_solution 'SHELXT-2014 (Sheldrick 2014)'
_diffrn_ambient_temperature 100(2)
_diffrn_measured_fraction_theta_full 1.000
_diffrn_measured_fraction_theta_max 1.000
_diffrn_measurement_device_type 'Bruker D8 Venture Photon 100'
_diffrn_measurement_method '\f and \w scans'
_diffrn_radiation_type MoK\a
_diffrn_radiation_wavelength 0.71073
_diffrn_reflns_av_R_equivalents 0.0423
_diffrn_reflns_av_unetI/netI 0.0233
_diffrn_reflns_Laue_measured_fraction_full 1.000
_diffrn_reflns_Laue_measured_fraction_max 1.000
_diffrn_reflns_limit_h_max 11
_diffrn_reflns_limit_h_min -11
_diffrn_reflns_limit_k_max 16
_diffrn_reflns_limit_k_min -16
_diffrn_reflns_limit_l_max 17
_diffrn_reflns_limit_l_min -17
_diffrn_reflns_number 56820
_diffrn_reflns_point_group_measured_fraction_full 1.000
_diffrn_reflns_point_group_measured_fraction_max 1.000
_diffrn_reflns_theta_full 25.242
_diffrn_reflns_theta_max 27.998
_diffrn_reflns_theta_min 2.057
_diffrn_source 'Incoatec I\mS'
_exptl_absorpt_coefficient_mu 1.190
_exptl_absorpt_correction_T_max 1.0000
_exptl_absorpt_correction_T_min 0.9262
_exptl_absorpt_correction_type multi-scan
_exptl_absorpt_process_details 'SADABS, Bruker'
_exptl_crystal_colour blue
_exptl_crystal_density_diffrn 1.714
_exptl_crystal_density_meas .
_exptl_crystal_density_method .
_exptl_crystal_description plate
_exptl_crystal_F_000 714
_exptl_crystal_size_max 0.151
_exptl_crystal_size_mid 0.124
_exptl_crystal_size_min 0.027
_exptl_transmission_factor_max .
_exptl_transmission_factor_min .
_refine_diff_density_max 1.092
_refine_diff_density_min -0.530
_refine_diff_density_rms 0.139
_refine_ls_extinction_coef .
_refine_ls_extinction_method none
_refine_ls_goodness_of_fit_ref 1.170
_refine_ls_hydrogen_treatment mixed
_refine_ls_matrix_type full
_refine_ls_number_parameters 375
_refine_ls_number_reflns 6469
_refine_ls_number_restraints 3
_refine_ls_restrained_S_all 1.171
_refine_ls_R_factor_all 0.0396
_refine_ls_R_factor_gt 0.0313
_refine_ls_shift/su_max 0.001
_refine_ls_shift/su_mean 0.000
_refine_ls_structure_factor_coef Fsqd
_refine_ls_weighting_details 'w=1/[\s^2^(Fo^2^)+(0.0454P)^2^+1.0945P] where P=(Fo^2^+2Fc^2^)/3'
_refine_ls_weighting_scheme calc
_refine_ls_wR_factor_gt 0.0828
_refine_ls_wR_factor_ref 0.0920
_reflns_Friedel_coverage 0.000
_reflns_Friedel_fraction_full .
_reflns_Friedel_fraction_max .
_reflns_number_gt 5709
_reflns_number_total 6469
_reflns_threshold_expression 'I > 2\s(I)'
_cod_data_source_file 6.cif
_cod_data_source_block 6
_cod_database_code 1564882
_shelx_shelxl_version_number 2014/7
_shelx_space_group_comment
;
The symmetry employed for this shelxl refinement is uniquely defined
by the following loop, which should always be used as a source of
symmetry information in preference to the above space-group names.
They are only intended as comments.
;
_shelx_estimated_absorpt_t_min 0.841
_shelx_estimated_absorpt_t_max 0.969

loop_
_space_group_symop_operation_xyz
'x, y, z'
'-x, -y, -z'

loop_
_atom_site_label
_atom_site_type_symbol
_atom_site_fract_x
_atom_site_fract_y
_atom_site_fract_z
_atom_site_U_iso_or_equiv
_atom_site_adp_type
_atom_site_occupancy
_atom_site_site_symmetry_order
_atom_site_calc_flag
_atom_site_refinement_flags_posn
_atom_site_refinement_flags_adp
_atom_site_refinement_flags_occupancy
_atom_site_disorder_assembly
_atom_site_disorder_group
Cu1 Cu 0.44913(3) 0.25743(2) 0.75048(2) 0.00877(8) Uani 1 1 d . . . . .
S1 S 0.76766(6) 0.18664(5) 0.88834(4) 0.01333(12) Uani 1 1 d . . . . .
S2 S 0.22783(6) 0.35719(5) 0.52966(4) 0.01378(12) Uani 1 1 d . . . . .
S3 S 0.08940(6) 0.03121(5) 0.68607(4) 0.01198(11) Uani 1 1 d . . . . .
S4 S -0.12120(6) 0.48469(5) 0.80366(4) 0.01423(12) Uani 1 1 d . . . . .
O4 O 0.1237(2) -0.10567(14) 0.69130(13) 0.0197(4) Uani 1 1 d . . . . .
O3 O 0.1501(2) 0.09079(14) 0.58192(13) 0.0199(4) Uani 1 1 d . . . . .
O8 O -0.12706(19) 0.61714(14) 0.80152(14) 0.0199(4) Uani 1 1 d . . . . .
O5 O -0.27496(19) 0.49776(15) 0.77810(14) 0.0223(4) Uani 1 1 d . . . . .
O2 O -0.07559(19) 0.06960(16) 0.70292(15) 0.0241(4) Uani 1 1 d . . . . .
O6 O -0.0012(2) 0.45362(16) 0.72525(14) 0.0247(4) Uani 1 1 d . . . . .
O1 O 0.1719(2) 0.02669(16) 0.77315(14) 0.0248(4) Uani 1 1 d . . . . .
N3 N 0.5546(2) 0.09719(15) 0.83359(14) 0.0115(4) Uani 1 1 d . . . . .
N8 N 0.4462(2) 0.18600(15) 0.46410(14) 0.0113(4) Uani 1 1 d . . . . .
N2 N 0.5721(2) 0.31640(15) 1.01333(14) 0.0118(4) Uani 1 1 d . . . . .
O7 O -0.0904(2) 0.41309(16) 0.91154(14) 0.0277(4) Uani 1 1 d . . . . .
N5 N 0.3836(2) 0.42130(15) 0.65670(14) 0.0102(3) Uani 1 1 d . . . . .
N1 N 0.4714(2) 0.31604(15) 0.87182(14) 0.0114(4) Uani 1 1 d . . . . .
N7 N 0.4818(2) 0.19964(15) 0.62087(14) 0.0105(3) Uani 1 1 d . . . . .
N6 N 0.2741(2) 0.56880(15) 0.52711(14) 0.0114(4) Uani 1 1 d . . . . .
N4 N 0.7417(2) -0.03948(15) 0.91883(14) 0.0111(3) Uani 1 1 d . . . . .
C2 C 0.4250(3) 0.38552(18) 1.01392(18) 0.0140(4) Uani 1 1 d . . . . .
H2 H 0.3762 0.4268 1.0649 0.017 Uiso 1 1 calc R U . . .
C15 C 0.5777(2) 0.10243(18) 0.49836(18) 0.0130(4) Uani 1 1 d . . . . .
H15 H 0.6407 0.0484 0.4620 0.016 Uiso 1 1 calc R U . . .
C1 C 0.5955(2) 0.27702(17) 0.92616(16) 0.0108(4) Uani 1 1 d . . . . .
C5 C 0.6833(2) 0.07674(18) 0.87972(16) 0.0104(4) Uani 1 1 d . . . . .
C13 C 0.3933(2) 0.24245(18) 0.54012(16) 0.0102(4) Uani 1 1 d . . . . .
C10 C 0.4132(2) 0.52384(18) 0.66268(17) 0.0119(4) Uani 1 1 d . . . . .
H10 H 0.4724 0.5295 0.7136 0.014 Uiso 1 1 calc R U . . .
C11 C 0.3440(2) 0.61543(19) 0.58385(17) 0.0128(4) Uani 1 1 d . . . . .
H11 H 0.3439 0.6961 0.5705 0.015 Uiso 1 1 calc R U . . .
C3 C 0.3628(3) 0.38345(18) 0.92742(18) 0.0138(4) Uani 1 1 d . . . . .
H3 H 0.2610 0.4222 0.9083 0.017 Uiso 1 1 calc R U . . .
C9 C 0.3009(2) 0.45198(18) 0.57355(17) 0.0108(4) Uani 1 1 d . . . . .
C7 C 0.6443(3) -0.09680(19) 0.89628(18) 0.0158(4) Uani 1 1 d . . . . .
H7 H 0.6560 -0.1796 0.9132 0.019 Uiso 1 1 calc R U . . .
C14 C 0.5999(2) 0.11230(18) 0.59422(17) 0.0125(4) Uani 1 1 d . . . . .
H14 H 0.6832 0.0666 0.6362 0.015 Uiso 1 1 calc R U . . .
C6 C 0.5281(3) -0.01163(19) 0.84504(18) 0.0155(4) Uani 1 1 d . . . . .
H6 H 0.4426 -0.0251 0.8211 0.019 Uiso 1 1 calc R U . . .
C16 C 0.3774(3) 0.2079(2) 0.36493(18) 0.0191(5) Uani 1 1 d . . . . .
H16A H 0.2849 0.1766 0.3803 0.029 Uiso 1 1 calc R U . . .
H16B H 0.4514 0.1689 0.3171 0.029 Uiso 1 1 calc R U . . .
H16C H 0.3495 0.2929 0.3308 0.029 Uiso 1 1 calc R U . . .
C8 C 0.8867(3) -0.09430(19) 0.96942(18) 0.0155(4) Uani 1 1 d . . . . .
H8A H 0.9732 -0.0828 0.9158 0.023 Uiso 1 1 calc R U . . .
H8B H 0.8938 -0.1788 1.0010 0.023 Uiso 1 1 calc R U . . .
H8C H 0.8902 -0.0580 1.0253 0.023 Uiso 1 1 calc R U . . .
C4 C 0.6806(3) 0.2887(2) 1.09433(18) 0.0177(5) Uani 1 1 d . . . . .
H4A H 0.7130 0.2030 1.1236 0.027 Uiso 1 1 calc R U . . .
H4B H 0.6305 0.3241 1.1517 0.027 Uiso 1 1 calc R U . . .
H4C H 0.7708 0.3203 1.0619 0.027 Uiso 1 1 calc R U . . .
C12 C 0.1910(3) 0.6358(2) 0.43199(19) 0.0177(5) Uani 1 1 d . . . . .
H12A H 0.1810 0.5816 0.3936 0.027 Uiso 1 1 calc R U . . .
H12B H 0.2481 0.6925 0.3855 0.027 Uiso 1 1 calc R U . . .
H12C H 0.0885 0.6780 0.4533 0.027 Uiso 1 1 calc R U . . .
C18 C 0.0043(3) 0.6338(2) 0.8389(2) 0.0246(5) Uani 1 1 d . . . . .
H18A H 0.0143 0.5877 0.9136 0.037 Uiso 1 1 calc R U . . .
H18B H -0.0094 0.7174 0.8330 0.037 Uiso 1 1 calc R U . . .
H18C H 0.0974 0.6075 0.7956 0.037 Uiso 1 1 calc R U . . .
C17 C 0.0432(3) -0.1293(2) 0.6155(2) 0.0260(5) Uani 1 1 d . . . . .
H17A H -0.0665 -0.0914 0.6223 0.039 Uiso 1 1 calc R U . . .
H17B H 0.0559 -0.2145 0.6306 0.039 Uiso 1 1 calc R U . . .
H17C H 0.0861 -0.0979 0.5429 0.039 Uiso 1 1 calc R U . . .
O9W O 0.21315(19) 0.23763(15) 0.79774(13) 0.0166(3) Uani 1 1 d D . . . .
H9A H 0.146(3) 0.3010(19) 0.778(3) 0.041(10) Uiso 1 1 d D . . . .
H9B H 0.191(4) 0.179(2) 0.788(3) 0.037(9) Uiso 1 1 d D . . . .

loop_
_atom_site_aniso_label
_atom_site_aniso_U_11
_atom_site_aniso_U_22
_atom_site_aniso_U_33
_atom_site_aniso_U_23
_atom_site_aniso_U_13
_atom_site_aniso_U_12
Cu1 0.01043(13) 0.00685(13) 0.00845(13) -0.00186(9) -0.00200(9) -0.00067(9)
S1 0.0100(2) 0.0118(2) 0.0196(3) -0.0075(2) -0.0007(2) -0.00171(19)
S2 0.0113(2) 0.0117(2) 0.0198(3) -0.0068(2) -0.0063(2) 0.00041(19)
S3 0.0110(2) 0.0126(2) 0.0125(2) -0.00424(19) -0.00022(19) -0.00254(19)
S4 0.0133(3) 0.0156(3) 0.0143(3) -0.0061(2) -0.0026(2) -0.0010(2)
O4 0.0249(9) 0.0116(8) 0.0221(9) -0.0030(7) -0.0047(7) -0.0035(6)
O3 0.0234(9) 0.0176(8) 0.0171(8) -0.0023(7) 0.0047(7) -0.0088(7)
O8 0.0175(8) 0.0163(8) 0.0274(9) -0.0071(7) -0.0066(7) -0.0027(6)
O5 0.0154(8) 0.0258(9) 0.0272(9) -0.0099(8) -0.0021(7) -0.0040(7)
O2 0.0124(8) 0.0292(10) 0.0282(10) -0.0095(8) 0.0017(7) -0.0008(7)
O6 0.0193(9) 0.0303(10) 0.0229(9) -0.0115(8) 0.0031(7) -0.0012(7)
O1 0.0302(10) 0.0240(9) 0.0232(9) -0.0033(7) -0.0120(8) -0.0095(8)
N3 0.0132(9) 0.0103(8) 0.0108(8) -0.0024(7) -0.0016(7) -0.0025(7)
N8 0.0135(9) 0.0107(8) 0.0111(9) -0.0035(7) -0.0005(7) -0.0047(7)
N2 0.0147(9) 0.0102(8) 0.0116(9) -0.0039(7) -0.0012(7) -0.0037(7)
O7 0.0348(11) 0.0270(10) 0.0174(9) -0.0007(7) -0.0049(8) -0.0055(8)
N5 0.0099(8) 0.0084(8) 0.0116(8) -0.0023(7) -0.0012(7) -0.0014(6)
N1 0.0128(9) 0.0095(8) 0.0113(9) -0.0027(7) -0.0017(7) -0.0015(7)
N7 0.0102(8) 0.0101(8) 0.0107(8) -0.0032(7) -0.0011(7) -0.0011(7)
N6 0.0106(8) 0.0100(8) 0.0115(9) -0.0010(7) -0.0012(7) -0.0012(7)
N4 0.0122(9) 0.0093(8) 0.0103(8) -0.0005(7) -0.0011(7) -0.0022(7)
C2 0.0159(11) 0.0096(10) 0.0169(11) -0.0065(8) 0.0042(8) -0.0036(8)
C15 0.0123(10) 0.0085(9) 0.0177(11) -0.0044(8) 0.0031(8) -0.0031(8)
C1 0.0143(10) 0.0076(9) 0.0100(10) -0.0020(8) -0.0008(8) -0.0024(8)
C5 0.0124(10) 0.0098(9) 0.0088(9) -0.0035(8) 0.0008(7) -0.0020(8)
C13 0.0105(10) 0.0089(9) 0.0116(10) -0.0031(8) -0.0007(8) -0.0027(7)
C10 0.0134(10) 0.0103(10) 0.0132(10) -0.0043(8) -0.0002(8) -0.0040(8)
C11 0.0131(10) 0.0102(10) 0.0153(10) -0.0028(8) 0.0001(8) -0.0048(8)
C3 0.0139(10) 0.0088(9) 0.0170(11) -0.0036(8) 0.0003(8) -0.0007(8)
C9 0.0093(9) 0.0100(9) 0.0125(10) -0.0038(8) -0.0001(8) -0.0009(7)
C7 0.0193(11) 0.0102(10) 0.0180(11) -0.0010(8) -0.0027(9) -0.0060(8)
C14 0.0110(10) 0.0107(9) 0.0149(10) -0.0038(8) -0.0001(8) -0.0014(8)
C6 0.0188(11) 0.0118(10) 0.0174(11) -0.0029(8) -0.0044(9) -0.0059(8)
C16 0.0278(13) 0.0185(11) 0.0137(11) -0.0055(9) -0.0060(9) -0.0061(9)
C8 0.0136(10) 0.0140(10) 0.0144(10) 0.0003(8) -0.0044(8) 0.0012(8)
C4 0.0212(12) 0.0211(11) 0.0145(11) -0.0077(9) -0.0058(9) -0.0051(9)
C12 0.0181(11) 0.0150(11) 0.0177(11) 0.0007(9) -0.0088(9) -0.0019(9)
C18 0.0246(13) 0.0270(13) 0.0261(13) -0.0048(11) -0.0100(10) -0.0111(10)
C17 0.0265(13) 0.0237(13) 0.0311(14) -0.0093(11) -0.0039(11) -0.0087(10)
O9W 0.0147(8) 0.0159(8) 0.0194(8) -0.0045(7) 0.0003(6) -0.0055(7)

loop_
_atom_type_symbol
_atom_type_description
_atom_type_scat_dispersion_real
_atom_type_scat_dispersion_imag
_atom_type_scat_source
C C 0.0033 0.0016 'International Tables Vol C Tables 4.2.6.8 and 6.1.1.4'
H H 0.0000 0.0000 'International Tables Vol C Tables 4.2.6.8 and 6.1.1.4'
N N 0.0061 0.0033 'International Tables Vol C Tables 4.2.6.8 and 6.1.1.4'
O O 0.0106 0.0060 'International Tables Vol C Tables 4.2.6.8 and 6.1.1.4'
S S 0.1246 0.1234 'International Tables Vol C Tables 4.2.6.8 and 6.1.1.4'
Cu Cu 0.3201 1.2651 'International Tables Vol C Tables 4.2.6.8 and 6.1.1.4'

loop_
_geom_angle_atom_site_label_1
_geom_angle_atom_site_label_2
_geom_angle_atom_site_label_3
_geom_angle
_geom_angle_site_symmetry_1
_geom_angle_site_symmetry_3
N3 Cu1 N5 169.20(7) . .
N3 Cu1 N7 89.33(7) . .
N5 Cu1 N7 88.41(7) . .
N3 Cu1 N1 87.62(7) . .
N5 Cu1 N1 92.01(7) . .
N7 Cu1 N1 165.80(7) . .
N3 Cu1 O9W 97.10(7) . .
N5 Cu1 O9W 93.67(7) . .
N7 Cu1 O9W 97.37(7) . .
N1 Cu1 O9W 96.77(7) . .
C1 S1 C5 95.66(10) . .
C13 S2 C9 97.56(10) . .
O2 S3 O1 113.87(11) . .
O2 S3 O3 113.02(11) . .
O1 S3 O3 114.21(11) . .
O2 S3 O4 105.98(10) . .
O1 S3 O4 101.58(10) . .
O3 S3 O4 106.87(10) . .
O5 S4 O6 115.10(11) . .
O5 S4 O7 113.45(11) . .
O6 S4 O7 113.07(11) . .
O5 S4 O8 100.60(10) . .
O6 S4 O8 107.11(10) . .
O7 S4 O8 106.08(10) . .
C17 O4 S3 113.84(15) . .
C18 O8 S4 115.77(15) . .
C5 N3 C6 106.13(18) . .
C5 N3 Cu1 122.79(15) . .
C6 N3 Cu1 130.61(15) . .
C13 N8 C15 106.93(17) . .
C13 N8 C16 126.80(18) . .
C15 N8 C16 126.27(18) . .
C1 N2 C2 107.08(18) . .
C1 N2 C4 126.89(18) . .
C2 N2 C4 126.01(19) . .
C9 N5 C10 106.09(17) . .
C9 N5 Cu1 125.13(14) . .
C10 N5 Cu1 128.78(14) . .
C1 N1 C3 105.99(18) . .
C1 N1 Cu1 123.05(14) . .
C3 N1 Cu1 130.04(15) . .
C13 N7 C14 105.88(17) . .
C13 N7 Cu1 125.37(14) . .
C14 N7 Cu1 128.72(14) . .
C9 N6 C11 107.12(17) . .
C9 N6 C12 127.55(19) . .
C11 N6 C12 125.30(18) . .
C5 N4 C7 107.05(17) . .
C5 N4 C8 126.20(18) . .
C7 N4 C8 126.63(18) . .
C3 C2 N2 106.70(19) . .
C3 C2 H2 126.7 . .
N2 C2 H2 126.7 . .
C14 C15 N8 106.67(18) . .
C14 C15 H15 126.7 . .
N8 C15 H15 126.7 . .
N1 C1 N2 111.16(18) . .
N1 C1 S1 124.06(16) . .
N2 C1 S1 124.77(16) . .
N3 C5 N4 111.20(18) . .
N3 C5 S1 124.63(16) . .
N4 C5 S1 124.17(16) . .
N7 C13 N8 111.40(18) . .
N7 C13 S2 125.82(16) . .
N8 C13 S2 122.78(16) . .
C11 C10 N5 108.87(19) . .
C11 C10 H10 125.6 . .
N5 C10 H10 125.6 . .
C10 C11 N6 106.77(18) . .
C10 C11 H11 126.6 . .
N6 C11 H11 126.6 . .
C2 C3 N1 109.05(19) . .
C2 C3 H3 125.5 . .
N1 C3 H3 125.5 . .
N5 C9 N6 111.12(18) . .
N5 C9 S2 125.96(16) . .
N6 C9 S2 122.88(16) . .
C6 C7 N4 106.60(19) . .
C6 C7 H7 126.7 . .
N4 C7 H7 126.7 . .
C15 C14 N7 109.11(19) . .
C15 C14 H14 125.4 . .
N7 C14 H14 125.4 . .
C7 C6 N3 109.0(2) . .
C7 C6 H6 125.5 . .
N3 C6 H6 125.5 . .
N8 C16 H16A 109.5 . .
N8 C16 H16B 109.5 . .
H16A C16 H16B 109.5 . .
N8 C16 H16C 109.5 . .
H16A C16 H16C 109.5 . .
H16B C16 H16C 109.5 . .
N4 C8 H8A 109.5 . .
N4 C8 H8B 109.5 . .
H8A C8 H8B 109.5 . .
N4 C8 H8C 109.5 . .
H8A C8 H8C 109.5 . .
H8B C8 H8C 109.5 . .
N2 C4 H4A 109.5 . .
N2 C4 H4B 109.5 . .
H4A C4 H4B 109.5 . .
N2 C4 H4C 109.5 . .
H4A C4 H4C 109.5 . .
H4B C4 H4C 109.5 . .
N6 C12 H12A 109.5 . .
N6 C12 H12B 109.5 . .
H12A C12 H12B 109.5 . .
N6 C12 H12C 109.5 . .
H12A C12 H12C 109.5 . .
H12B C12 H12C 109.5 . .
O8 C18 H18A 109.5 . .
O8 C18 H18B 109.5 . .
H18A C18 H18B 109.5 . .
O8 C18 H18C 109.5 . .
H18A C18 H18C 109.5 . .
H18B C18 H18C 109.5 . .
O4 C17 H17A 109.5 . .
O4 C17 H17B 109.5 . .
H17A C17 H17B 109.5 . .
O4 C17 H17C 109.5 . .
H17A C17 H17C 109.5 . .
H17B C17 H17C 109.5 . .
Cu1 O9W H9A 113(2) . .
Cu1 O9W H9B 117(2) . .
H9A O9W H9B 113(3) . .

loop_
_geom_bond_atom_site_label_1
_geom_bond_atom_site_label_2
_geom_bond_distance
_geom_bond_site_symmetry_2
Cu1 N3 1.9943(18) .
Cu1 N5 1.9978(17) .
Cu1 N7 2.0003(18) .
Cu1 N1 2.0034(18) .
Cu1 O9W 2.1864(16) .
S1 C1 1.755(2) .
S1 C5 1.756(2) .
S2 C13 1.749(2) .
S2 C9 1.751(2) .
S3 O2 1.4439(17) .
S3 O1 1.4452(18) .
S3 O3 1.4481(17) .
S3 O4 1.6051(17) .
S4 O5 1.4378(18) .
S4 O6 1.4393(18) .
S4 O7 1.4517(18) .
S4 O8 1.6028(17) .
O4 C17 1.461(3) .
O8 C18 1.439(3) .
N3 C5 1.327(3) .
N3 C6 1.378(3) .
N8 C13 1.349(3) .
N8 C15 1.379(3) .
N8 C16 1.458(3) .
N2 C1 1.348(3) .
N2 C2 1.374(3) .
N2 C4 1.465(3) .
N5 C9 1.327(3) .
N5 C10 1.381(3) .
N1 C1 1.325(3) .
N1 C3 1.380(3) .
N7 C13 1.324(3) .
N7 C14 1.384(3) .
N6 C9 1.345(3) .
N6 C11 1.375(3) .
N6 C12 1.466(3) .
N4 C5 1.345(3) .
N4 C7 1.378(3) .
N4 C8 1.464(3) .
C2 C3 1.360(3) .
C2 H2 0.9500 .
C15 C14 1.359(3) .
C15 H15 0.9500 .
C10 C11 1.360(3) .
C10 H10 0.9500 .
C11 H11 0.9500 .
C3 H3 0.9500 .
C7 C6 1.362(3) .
C7 H7 0.9500 .
C14 H14 0.9500 .
C6 H6 0.9500 .
C16 H16A 0.9800 .
C16 H16B 0.9800 .
C16 H16C 0.9800 .
C8 H8A 0.9800 .
C8 H8B 0.9800 .
C8 H8C 0.9800 .
C4 H4A 0.9800 .
C4 H4B 0.9800 .
C4 H4C 0.9800 .
C12 H12A 0.9800 .
C12 H12B 0.9800 .
C12 H12C 0.9800 .
C18 H18A 0.9800 .
C18 H18B 0.9800 .
C18 H18C 0.9800 .
C17 H17A 0.9800 .
C17 H17B 0.9800 .
C17 H17C 0.9800 .
O9W H9A 0.845(17) .
O9W H9B 0.840(17) .

loop_
_geom_hbond_atom_site_label_D
_geom_hbond_atom_site_label_H
_geom_hbond_atom_site_label_A
_geom_hbond_distance_DH
_geom_hbond_distance_HA
_geom_hbond_distance_DA
_geom_hbond_angle_DHA
_geom_hbond_site_symmetry_A
C2 H2 O5 0.95 2.48 3.416(3) 169.4 2_567
C15 H15 O3 0.95 2.32 3.228(3) 160.0 2_656
C10 H10 O5 0.95 2.45 3.306(3) 149.1 1_655
C14 H14 O2 0.95 2.49 3.313(3) 145.0 1_655
C6 H6 O1 0.95 2.49 3.372(3) 154.4 .
C16 H16C O8 0.98 2.65 3.259(3) 120.2 2_566
C16 H16C O5 0.98 2.50 3.469(3) 172.3 2_566
C4 H4C O7 0.98 2.33 3.218(3) 150.1 1_655
C12 H12A O6 0.98 2.62 3.460(3) 143.6 2_566
C18 H18A O7 0.98 2.51 3.349(3) 143.7 2_567
O9W H9B O1 0.840(17) 1.997(18) 2.830(2) 171(3) .
O9W H9A O6 0.845(17) 1.979(18) 2.823(2) 177(3) .
